data_4326369
loop_
_publ_author_name
'Olga Crespo'
'M. Concepci\'on Gimeno'
'Antonio Laguna'
'Fernando J. Lahoz'
'Carmen Larraz'

_publ_section_title
;
 Unprecedented Luminescent Heteropolynuclear Aggregates with Gold
 Thiolates as Building Blocks
;
_journal_name_full 'Inorganic Chemistry'
_journal_page_first 9533
_journal_page_last 9544
_journal_paper_doi 10.1021/ic201245q
_journal_volume 50
_journal_year 2011
_chemical_formula_moiety 'C86 H56 Au4 Cu2 F15 N4 P4 S3, 3 (P F6), H2 O, 0.25 C H2 Cl2'
_chemical_formula_sum 'C86.25 H58.5 Au4 Cl0.5 Cu2 F33 N4 O P7 S3'
_chemical_formula_weight 3039.51
_chemical_name_systematic
; 
 ? 
;
_space_group_IT_number 14
_symmetry_cell_setting monoclinic
_symmetry_space_group_name_Hall '-P 2ybc'
_symmetry_space_group_name_H-M 'P 1 21/c 1'
_atom_sites_solution_hydrogens geom
_atom_sites_solution_primary direct
_atom_sites_solution_secondary difmap
_audit_creation_method SHELXL-97
_cell_angle_alpha 90.00
_cell_angle_beta 97.785(5)
_cell_angle_gamma 90.00
_cell_formula_units_Z 4
_cell_length_a 20.373(5)
_cell_length_b 14.817(4)
_cell_length_c 32.056(8)
_cell_measurement_reflns_used 12711
_cell_measurement_temperature 150(2)
_cell_measurement_theta_max 25.42
_cell_measurement_theta_min 2.30
_cell_volume 9587(4)
_computing_cell_refinement 'SAINT+ v. 7.06a (Bruker AXS, 2003)'
_computing_data_collection 'SMART v. 5.630 (Bruker AXS, 2003)'
_computing_data_reduction 'SAINT+ v. 7.06a (Bruker AXS, 2003)'
_computing_molecular_graphics 'XP program, SHELXTL v6.12, Bruker2000'
_computing_publication_material 'XCIF program, SHELXTLv6.12, BrukerAXS'
_computing_structure_refinement 'SHELXL-97 (Sheldrick, 1997)'
_computing_structure_solution 'SIR97 (Giacovazzo, 1999)'
_diffrn_ambient_temperature 150(2)
_diffrn_detector_area_resol_mean 8.26
_diffrn_measured_fraction_theta_full 0.992
_diffrn_measured_fraction_theta_max 0.992
_diffrn_measurement_device_type 'BrukerAXS SMART APEX2 CCD diffractometer'
_diffrn_measurement_method '\w rotations with narrow frames'
_diffrn_radiation_monochromator 'Silicon 111'
_diffrn_radiation_source 'Daresbury SRS Station 9.8'
_diffrn_radiation_type synchrotron
_diffrn_radiation_wavelength 0.68940
_diffrn_reflns_av_R_equivalents 0.0855
_diffrn_reflns_av_sigmaI/netI 0.1202
_diffrn_reflns_limit_h_max 26
_diffrn_reflns_limit_h_min -26
_diffrn_reflns_limit_k_max 19
_diffrn_reflns_limit_k_min -19
_diffrn_reflns_limit_l_max 42
_diffrn_reflns_limit_l_min -34
_diffrn_reflns_number 60656
_diffrn_reflns_theta_full 27.00
_diffrn_reflns_theta_max 27.00
_diffrn_reflns_theta_min 1.72
_diffrn_standards_decay_% 'no decay'
_exptl_absorpt_coefficient_mu 6.288
_exptl_absorpt_correction_T_max 0.9398
_exptl_absorpt_correction_T_min 0.7870
_exptl_absorpt_correction_type multi-scan
_exptl_absorpt_process_details
; 
 SADABS: Area-Detector Absorption Correction. (1996)  Bruker-AXS 
 within SAINT+ package, v. 7.06.              
;
_exptl_crystal_colour yellow
_exptl_crystal_density_diffrn 2.106
_exptl_crystal_description 'tiny block'
_exptl_crystal_F_000 5778
_exptl_crystal_size_max 0.040
_exptl_crystal_size_mid 0.020
_exptl_crystal_size_min 0.010
_refine_diff_density_max 2.680
_refine_diff_density_min -2.263
_refine_diff_density_rms 0.248
_refine_ls_extinction_coef 0.00018(3)
_refine_ls_extinction_expression Fc^*^=kFc[1+0.001xFc^2^\l^3^/sin(2\q)]^-1/4^
_refine_ls_extinction_method SHELXL
_refine_ls_goodness_of_fit_ref 1.107
_refine_ls_hydrogen_treatment constr
_refine_ls_matrix_type full
_refine_ls_number_parameters 1081
_refine_ls_number_reflns 22765
_refine_ls_number_restraints 126
_refine_ls_restrained_S_all 1.106
_refine_ls_R_factor_all 0.1555
_refine_ls_R_factor_gt 0.0919
_refine_ls_shift/su_max 0.001
_refine_ls_shift/su_mean 0.000
_refine_ls_structure_factor_coef Fsqd
_refine_ls_weighting_details 'calc w=1/[\s^2^(Fo^2^)+(0.0000P)^2^+328.9109P] where P=(Fo^2^+2Fc^2^)/3'
_refine_ls_weighting_scheme calc
_refine_ls_wR_factor_gt 0.1864
_refine_ls_wR_factor_ref 0.2107
_reflns_number_gt 13546
_reflns_number_total 22765
_reflns_threshold_expression >2sigma(I)
_cod_data_source_file ic201245q_si_004.cif
_cod_data_source_block compound_15
_cod_original_cell_volume 9588(4)
_cod_original_formula_sum 'C86.25 H58.50 Au4 Cl0.50 Cu2 F33 N4 O P7 S3'
_cod_database_code 4326369

loop_
_symmetry_equiv_pos_as_xyz
'x, y, z'
'-x, y+1/2, -z+1/2'
'-x, -y, -z'
'x, -y-1/2, z-1/2'

loop_
_atom_site_label
_atom_site_type_symbol
_atom_site_fract_x
_atom_site_fract_y
_atom_site_fract_z
_atom_site_U_iso_or_equiv
_atom_site_adp_type
_atom_site_occupancy
_atom_site_symmetry_multiplicity
_atom_site_calc_flag
_atom_site_refinement_flags
_atom_site_disorder_assembly
_atom_site_disorder_group
Au1 Au 0.14923(4) 0.80507(4) 0.373349(18) 0.03635(17) Uani 1 1 d . A .
Au2 Au 0.26522(4) 0.70823(5) 0.42022(2) 0.0468(2) Uani 1 1 d . A .
Cu1 Cu 0.12646(10) 0.61192(12) 0.38477(6) 0.0331(4) Uani 1 1 d . . .
S1 S 0.2140(2) 0.5715(3) 0.42956(12) 0.0366(9) Uani 1 1 d . . .
S2 S 0.1483(2) 0.5785(3) 0.31870(13) 0.0420(10) Uani 1 1 d . . .
P1 P 0.0655(2) 0.7989(3) 0.41214(11) 0.0351(10) Uani 1 1 d . . .
P2 P 0.3074(3) 0.8418(4) 0.40179(16) 0.0575(15) Uani 1 1 d . . .
F1 F 0.0971(6) 0.4953(7) 0.4647(3) 0.053(3) Uani 1 1 d . . .
F2 F 0.0867(8) 0.4533(9) 0.5443(4) 0.090(5) Uani 1 1 d . . .
F3 F 0.1885(8) 0.4940(9) 0.6064(3) 0.091(5) Uani 1 1 d . . .
F4 F 0.2963(8) 0.5844(11) 0.5873(3) 0.097(5) Uani 1 1 d . . .
F5 F 0.3055(6) 0.6268(10) 0.5070(3) 0.077(4) Uani 1 1 d . . .
F6 F 0.0952(5) 0.4208(6) 0.2644(3) 0.046(2) Uani 1 1 d . . .
F7 F -0.0168(6) 0.4153(7) 0.2099(4) 0.066(3) Uani 1 1 d . . .
F8 F -0.0974(5) 0.5615(9) 0.1977(4) 0.065(3) Uani 1 1 d . . .
F9 F -0.0640(6) 0.7167(7) 0.2411(3) 0.057(3) Uani 1 1 d . . .
F10 F 0.0479(5) 0.7243(6) 0.2957(3) 0.044(2) Uani 1 1 d . . .
N1 N 0.0306(7) 0.6379(8) 0.3813(3) 0.031(3) Uani 1 1 d . . .
N2 N 0.2191(7) 0.8291(9) 0.3317(4) 0.033(3) Uani 1 1 d . . .
C1 C -0.0120(8) 0.5743(10) 0.3627(4) 0.030(3) Uani 1 1 d . . .
H1 H 0.0048 0.5154 0.3590 0.036 Uiso 1 1 calc R . .
C2 C -0.0766(9) 0.5901(11) 0.3493(5) 0.039(4) Uani 1 1 d . . .
H2 H -0.1039 0.5437 0.3358 0.047 Uiso 1 1 calc R . .
C3 C -0.1034(9) 0.6759(11) 0.3553(6) 0.049(5) Uani 1 1 d . . .
H3 H -0.1488 0.6894 0.3466 0.059 Uiso 1 1 calc R . .
C4 C -0.0581(10) 0.7416(12) 0.3751(5) 0.049(5) Uani 1 1 d . . .
H4 H -0.0732 0.8009 0.3799 0.059 Uiso 1 1 calc R . .
C5 C 0.0047(8) 0.7203(10) 0.3870(4) 0.032(4) Uani 1 1 d . . .
C6 C 0.0254(9) 0.9077(10) 0.4163(4) 0.038(4) Uani 1 1 d . . .
C7 C -0.0175(11) 0.9200(12) 0.4460(5) 0.057(6) Uani 1 1 d . . .
H7 H -0.0269 0.8724 0.4642 0.068 Uiso 1 1 calc R . .
C8 C -0.0465(13) 1.0065(14) 0.4482(6) 0.073(7) Uani 1 1 d . . .
H8 H -0.0775 1.0169 0.4673 0.088 Uiso 1 1 calc R . .
C9 C -0.0304(13) 1.0749(14) 0.4230(7) 0.075(7) Uani 1 1 d . . .
H9 H -0.0489 1.1330 0.4261 0.090 Uiso 1 1 calc R . .
C10 C 0.0126(15) 1.0628(15) 0.3925(9) 0.090(9) Uani 1 1 d . . .
H10 H 0.0228 1.1107 0.3748 0.108 Uiso 1 1 calc R . .
C11 C 0.0386(13) 0.9787(11) 0.3898(7) 0.069(7) Uani 1 1 d . . .
H11 H 0.0669 0.9677 0.3691 0.082 Uiso 1 1 calc R . .
C12 C 0.0842(9) 0.7588(10) 0.4657(4) 0.034(4) Uani 1 1 d . . .
C13 C 0.0406(9) 0.7073(11) 0.4844(5) 0.043(4) Uani 1 1 d . . .
H13 H 0.0004 0.6877 0.4686 0.051 Uiso 1 1 calc R . .
C14 C 0.0554(12) 0.6833(12) 0.5274(5) 0.056(6) Uani 1 1 d . . .
H14 H 0.0260 0.6461 0.5403 0.067 Uiso 1 1 calc R . .
C15 C 0.1127(12) 0.7145(14) 0.5500(6) 0.059(6) Uani 1 1 d . . .
H15 H 0.1229 0.6987 0.5789 0.070 Uiso 1 1 calc R . .
C16 C 0.1570(12) 0.7702(15) 0.5310(6) 0.066(6) Uani 1 1 d . . .
H16 H 0.1955 0.7933 0.5476 0.079 Uiso 1 1 calc R . .
C17 C 0.1449(10) 0.7909(12) 0.4889(5) 0.048(5) Uani 1 1 d . . .
H17 H 0.1755 0.8252 0.4756 0.057 Uiso 1 1 calc R . .
C18 C 0.1993(9) 0.8269(10) 0.2897(5) 0.039(4) Uani 1 1 d . A .
H18 H 0.1547 0.8105 0.2799 0.047 Uiso 1 1 calc R . .
C19 C 0.2406(10) 0.8472(12) 0.2608(5) 0.047(5) Uani 1 1 d . . .
H19 H 0.2243 0.8455 0.2316 0.056 Uiso 1 1 calc R A .
C20 C 0.3045(9) 0.8696(12) 0.2735(5) 0.046(4) Uani 1 1 d . A .
H20 H 0.3340 0.8825 0.2537 0.055 Uiso 1 1 calc R . .
C21 C 0.3250(10) 0.8729(12) 0.3162(7) 0.055(5) Uani 1 1 d . . .
H21 H 0.3692 0.8903 0.3261 0.066 Uiso 1 1 calc R A .
C22 C 0.2825(9) 0.8515(10) 0.3449(5) 0.039(4) Uani 1 1 d . A .
C23A C 0.2823(16) 0.929(2) 0.4220(9) 0.025(6) Uiso 0.50 1 d P A 1
C24A C 0.2502(18) 0.996(2) 0.4006(11) 0.035(8) Uiso 0.50 1 d P A 1
H24A H 0.2475 0.9950 0.3708 0.042 Uiso 0.50 1 calc PR A 1
C25A C 0.219(2) 1.071(3) 0.4200(13) 0.048(11) Uiso 0.50 1 d P A 1
H25A H 0.1937 1.1165 0.4042 0.057 Uiso 0.50 1 calc PR A 1
C26A C 0.228(2) 1.069(3) 0.4624(14) 0.060(12) Uiso 0.50 1 d P A 1
H26A H 0.2073 1.1154 0.4762 0.072 Uiso 0.50 1 calc PR A 1
C27A C 0.263(2) 1.009(3) 0.4873(12) 0.047(9) Uiso 0.50 1 d P A 1
H27A H 0.2698 1.0164 0.5170 0.056 Uiso 0.50 1 calc PR A 1
C28A C 0.293(2) 0.931(3) 0.4671(14) 0.056(12) Uiso 0.50 1 d P A 1
H28A H 0.3167 0.8849 0.4832 0.067 Uiso 0.50 1 calc PR A 1
C23B C 0.2532(17) 0.943(2) 0.4269(10) 0.030(7) Uiso 0.50 1 d P A 2
C24B C 0.2224(17) 1.005(2) 0.4010(10) 0.030(7) Uiso 0.50 1 d P A 2
H24B H 0.2210 1.0034 0.3713 0.036 Uiso 0.50 1 calc PR A 2
C25B C 0.194(2) 1.070(3) 0.4215(13) 0.044(11) Uiso 0.50 1 d P A 2
H25B H 0.1695 1.1140 0.4042 0.053 Uiso 0.50 1 calc PR A 2
C26B C 0.194(2) 1.081(3) 0.4618(11) 0.045(9) Uiso 0.50 1 d P A 2
H26B H 0.1710 1.1284 0.4733 0.054 Uiso 0.50 1 calc PR A 2
C27B C 0.231(2) 1.019(2) 0.4863(11) 0.040(8) Uiso 0.50 1 d P A 2
H27B H 0.2306 1.0219 0.5159 0.048 Uiso 0.50 1 calc PR A 2
C28B C 0.270(2) 0.952(3) 0.4710(12) 0.039(9) Uiso 0.50 1 d P A 2
H28B H 0.3033 0.9179 0.4877 0.047 Uiso 0.50 1 calc PR A 2
C29A C 0.405(2) 0.849(3) 0.4030(12) 0.040(9) Uiso 0.50 1 d P A 3
C30A C 0.433(2) 0.936(3) 0.4108(13) 0.050(10) Uiso 0.50 1 d P A 3
H30A H 0.4072 0.9866 0.4168 0.060 Uiso 0.50 1 calc PR A 3
C31A C 0.499(3) 0.941(4) 0.4093(16) 0.074(14) Uiso 0.50 1 d P A 3
H31A H 0.5213 0.9958 0.4166 0.089 Uiso 0.50 1 calc PR A 3
C32A C 0.536(2) 0.864(3) 0.3966(14) 0.061(11) Uiso 0.50 1 d P A 3
H32A H 0.5813 0.8715 0.3931 0.073 Uiso 0.50 1 calc PR A 3
C33A C 0.510(2) 0.788(3) 0.3904(14) 0.058(11) Uiso 0.50 1 d P A 3
H33A H 0.5367 0.7394 0.3832 0.070 Uiso 0.50 1 calc PR A 3
C34A C 0.443(2) 0.772(3) 0.3935(13) 0.044(10) Uiso 0.50 1 d P A 3
H34A H 0.4234 0.7141 0.3894 0.053 Uiso 0.50 1 calc PR A 3
C29B C 0.387(2) 0.870(3) 0.4122(13) 0.047(10) Uiso 0.50 1 d P A 4
C30B C 0.416(2) 0.950(3) 0.4281(12) 0.050(10) Uiso 0.50 1 d P A 4
H30B H 0.3870 0.9962 0.4359 0.059 Uiso 0.50 1 calc PR A 4
C31B C 0.483(2) 0.967(3) 0.4330(16) 0.070(13) Uiso 0.50 1 d P A 4
H31B H 0.5022 1.0213 0.4455 0.084 Uiso 0.50 1 calc PR A 4
C32B C 0.525(4) 0.893(5) 0.417(2) 0.11(2) Uiso 0.50 1 d P A 4
H32B H 0.5701 0.9035 0.4145 0.136 Uiso 0.50 1 calc PR A 4
C33B C 0.498(3) 0.816(4) 0.4070(17) 0.077(15) Uiso 0.50 1 d P A 4
H33B H 0.5258 0.7684 0.4009 0.092 Uiso 0.50 1 calc PR A 4
C34B C 0.429(3) 0.798(5) 0.4043(18) 0.077(16) Uiso 0.50 1 d P A 4
H34B H 0.4115 0.7397 0.3973 0.093 Uiso 0.50 1 calc PR A 4
C35 C 0.2022(8) 0.5578(12) 0.4828(5) 0.038(4) Uani 1 1 d . . .
C36 C 0.1476(10) 0.5173(11) 0.4943(5) 0.045(4) Uani 1 1 d . . .
C37 C 0.1422(12) 0.4952(12) 0.5364(6) 0.057(5) Uani 1 1 d . . .
C38 C 0.1918(13) 0.5151(13) 0.5661(6) 0.060(6) Uani 1 1 d . . .
C39 C 0.2470(12) 0.5596(16) 0.5573(6) 0.065(6) Uani 1 1 d . . .
C40 C 0.2501(11) 0.5827(13) 0.5149(5) 0.052(5) Uani 1 1 d . . .
C41 C 0.0753(8) 0.5742(11) 0.2819(5) 0.034(4) Uani 1 1 d . . .
C42 C 0.0552(8) 0.4949(10) 0.2592(5) 0.033(3) Uani 1 1 d . . .
C43 C -0.0007(9) 0.4904(12) 0.2314(5) 0.044(4) Uani 1 1 d . . .
C44 C -0.0416(8) 0.5646(12) 0.2246(5) 0.041(4) Uani 1 1 d . . .
C45 C -0.0235(9) 0.6441(10) 0.2467(5) 0.040(4) Uani 1 1 d . . .
C46 C 0.0333(8) 0.6480(11) 0.2747(4) 0.033(4) Uani 1 1 d . . .
Au3 Au 0.23492(4) 0.37280(4) 0.31257(2) 0.03838(18) Uani 1 1 d . B .
Au4 Au 0.32500(4) 0.49764(6) 0.36556(2) 0.0538(2) Uani 1 1 d . B .
Cu2 Cu 0.23806(10) 0.55770(13) 0.28626(6) 0.0344(4) Uani 1 1 d . . .
S3 S 0.3231(2) 0.6277(3) 0.32465(14) 0.0476(11) Uani 1 1 d . . .
P3 P 0.2705(2) 0.3605(3) 0.24970(13) 0.0331(9) Uani 1 1 d . . .
P4 P 0.3212(3) 0.3753(5) 0.40718(18) 0.0714(19) Uani 1 1 d . . .
F11 F 0.3415(6) 0.6759(8) 0.2380(3) 0.063(3) Uani 1 1 d . . .
F12 F 0.4542(7) 0.6853(11) 0.2036(4) 0.095(5) Uani 1 1 d . . .
F13 F 0.5717(7) 0.6402(13) 0.2502(5) 0.115(6) Uani 1 1 d . . .
F14 F 0.5733(7) 0.5867(16) 0.3307(6) 0.157(9) Uani 1 1 d . . .
F15 F 0.4628(6) 0.5767(11) 0.3648(4) 0.095(5) Uani 1 1 d . . .
N3 N 0.2184(7) 0.5211(8) 0.2262(4) 0.031(3) Uani 1 1 d . . .
N4 N 0.1955(7) 0.3511(9) 0.3706(4) 0.036(3) Uani 1 1 d . . .
C47 C 0.1904(9) 0.5846(10) 0.1998(5) 0.039(4) Uani 1 1 d . . .
H47 H 0.1856 0.6443 0.2098 0.047 Uiso 1 1 calc R . .
C48 C 0.1684(10) 0.5641(12) 0.1580(5) 0.049(5) Uani 1 1 d . . .
H48 H 0.1484 0.6098 0.1397 0.059 Uiso 1 1 calc R . .
C49 C 0.1751(9) 0.4809(11) 0.1431(5) 0.044(4) Uani 1 1 d . . .
H49 H 0.1595 0.4674 0.1145 0.053 Uiso 1 1 calc R . .
C50 C 0.2059(8) 0.4122(10) 0.1704(5) 0.035(4) Uani 1 1 d . . .
H50 H 0.2115 0.3524 0.1608 0.042 Uiso 1 1 calc R . .
C51 C 0.2268(8) 0.4373(10) 0.2110(5) 0.036(4) Uani 1 1 d . . .
C52 C 0.2593(8) 0.2477(10) 0.2296(5) 0.035(4) Uani 1 1 d . . .
C53 C 0.2888(8) 0.2166(11) 0.1952(5) 0.041(4) Uani 1 1 d . . .
H53 H 0.3145 0.2572 0.1812 0.049 Uiso 1 1 calc R . .
C54 C 0.2815(9) 0.1285(12) 0.1812(6) 0.048(4) Uani 1 1 d . . .
H54 H 0.3020 0.1093 0.1578 0.057 Uiso 1 1 calc R . .
C55 C 0.2443(10) 0.0681(13) 0.2011(7) 0.055(5) Uani 1 1 d . . .
H55 H 0.2384 0.0077 0.1915 0.066 Uiso 1 1 calc R . .
C56 C 0.2154(10) 0.0984(10) 0.2359(6) 0.051(5) Uani 1 1 d . . .
H56 H 0.1900 0.0582 0.2503 0.061 Uiso 1 1 calc R . .
C57 C 0.2240(9) 0.1857(11) 0.2488(6) 0.048(5) Uani 1 1 d . . .
H57 H 0.2042 0.2045 0.2726 0.058 Uiso 1 1 calc R . .
C58 C 0.3565(8) 0.3859(11) 0.2492(5) 0.040(4) Uani 1 1 d . . .
C59 C 0.3790(9) 0.4266(14) 0.2139(6) 0.051(5) Uani 1 1 d . . .
H59 H 0.3482 0.4457 0.1906 0.061 Uiso 1 1 calc R . .
C60 C 0.4473(12) 0.4386(18) 0.2134(7) 0.075(7) Uani 1 1 d . . .
H60 H 0.4633 0.4670 0.1902 0.090 Uiso 1 1 calc R . .
C61 C 0.4886(13) 0.4095(18) 0.2459(9) 0.082(8) Uani 1 1 d . . .
H61 H 0.5348 0.4134 0.2444 0.099 Uiso 1 1 calc R . .
C62 C 0.4685(11) 0.3736(17) 0.2821(7) 0.072(6) Uani 1 1 d . . .
H62 H 0.5001 0.3582 0.3056 0.087 Uiso 1 1 calc R . .
C63 C 0.4017(9) 0.3606(12) 0.2832(5) 0.046(4) Uani 1 1 d . . .
H63 H 0.3869 0.3344 0.3073 0.055 Uiso 1 1 calc R . .
C64 C 0.1311(10) 0.3348(11) 0.3664(6) 0.048(5) Uani 1 1 d . B .
H64 H 0.1056 0.3382 0.3393 0.057 Uiso 1 1 calc R . .
C65 C 0.0996(10) 0.3124(12) 0.4018(6) 0.050(5) Uani 1 1 d . . .
H65 H 0.0532 0.3021 0.3991 0.060 Uiso 1 1 calc R B .
C66 C 0.1392(12) 0.3060(13) 0.4403(6) 0.064(6) Uani 1 1 d . B .
H66 H 0.1202 0.2889 0.4647 0.077 Uiso 1 1 calc R . .
C67 C 0.2072(10) 0.3246(12) 0.4437(5) 0.047(5) Uani 1 1 d . . .
H67 H 0.2338 0.3218 0.4704 0.056 Uiso 1 1 calc R B .
C68 C 0.2359(10) 0.3475(12) 0.4078(6) 0.054(6) Uani 1 1 d . B .
C69A C 0.350(2) 0.257(3) 0.3821(13) 0.036(8) Uiso 0.50 1 d P B 5
C70A C 0.313(3) 0.188(4) 0.3616(15) 0.066(15) Uiso 0.50 1 d P B 5
H70A H 0.2672 0.1845 0.3636 0.080 Uiso 0.50 1 calc PR B 5
C71A C 0.3392(18) 0.126(2) 0.3395(11) 0.044(8) Uiso 0.50 1 d P B 5
H71A H 0.3113 0.0893 0.3204 0.052 Uiso 0.50 1 calc PR B 5
C72A C 0.404(2) 0.115(3) 0.3436(14) 0.062(11) Uiso 0.50 1 d P B 5
H72A H 0.4225 0.0658 0.3303 0.075 Uiso 0.50 1 calc PR B 5
C73A C 0.451(2) 0.183(3) 0.3699(14) 0.049(11) Uiso 0.50 1 d P B 5
H73A H 0.4981 0.1774 0.3742 0.059 Uiso 0.50 1 calc PR B 5
C74A C 0.418(3) 0.248(4) 0.3858(18) 0.086(16) Uiso 0.50 1 d P B 5
H74A H 0.4434 0.2938 0.4013 0.103 Uiso 0.50 1 calc PR B 5
C69B C 0.3627(18) 0.288(3) 0.3930(11) 0.036(9) Uiso 0.50 1 d P B 6
C70B C 0.329(2) 0.221(3) 0.3706(13) 0.037(8) Uiso 0.50 1 d P B 6
H70B H 0.2824 0.2210 0.3621 0.044 Uiso 0.50 1 calc PR B 6
C71B C 0.369(2) 0.153(3) 0.3619(14) 0.063(11) Uiso 0.50 1 d P B 6
H71B H 0.3478 0.0968 0.3562 0.076 Uiso 0.50 1 calc PR B 6
C72B C 0.437(2) 0.151(3) 0.3599(12) 0.039(9) Uiso 0.50 1 d P B 6
H72B H 0.4591 0.1041 0.3472 0.047 Uiso 0.50 1 calc PR B 6
C73B C 0.472(3) 0.232(4) 0.3800(15) 0.071(13) Uiso 0.50 1 d P B 6
H73B H 0.5190 0.2387 0.3824 0.085 Uiso 0.50 1 calc PR B 6
C74B C 0.435(2) 0.295(4) 0.3943(15) 0.068(12) Uiso 0.50 1 d P B 6
H74B H 0.4558 0.3474 0.4063 0.081 Uiso 0.50 1 calc PR B 6
C75A C 0.3635(18) 0.412(3) 0.4607(11) 0.080(14) Uiso 0.50 1 d PG B 7
C76A C 0.3882(17) 0.498(3) 0.4732(11) 0.082(14) Uiso 0.50 1 d PG B 7
H76A H 0.3834 0.5471 0.4538 0.098 Uiso 0.50 1 calc PR B 7
C77A C 0.4202(18) 0.512(3) 0.5146(12) 0.094(16) Uiso 0.50 1 d PG B 7
H77A H 0.4368 0.5702 0.5231 0.112 Uiso 0.50 1 calc PR B 7
C78A C 0.427(2) 0.440(3) 0.5435(13) 0.12(2) Uiso 0.50 1 d PG B 7
H78A H 0.4489 0.4490 0.5714 0.148 Uiso 0.50 1 calc PR B 7
C79A C 0.403(2) 0.353(3) 0.5310(15) 0.20(4) Uiso 0.50 1 d PG B 7
H79A H 0.4075 0.3046 0.5504 0.244 Uiso 0.50 1 calc PR B 7
C80A C 0.371(2) 0.340(3) 0.4895(14) 0.11(2) Uiso 0.50 1 d PG B 7
H80A H 0.3541 0.2815 0.4811 0.135 Uiso 0.50 1 calc PR B 7
C75B C 0.3539(3) 0.3723(5) 0.4588(2) 0.073(14) Uiso 0.50 1 d PG B 8
C76B C 0.3821(3) 0.4539(5) 0.4730(2) 0.034(7) Uiso 0.50 1 d PG B 8
H76B H 0.3832 0.5030 0.4541 0.040 Uiso 0.50 1 calc PR B 8
C77B C 0.4089(3) 0.4636(5) 0.5150(2) 0.12(2) Uiso 0.50 1 d PG B 8
H77B H 0.4282 0.5194 0.5248 0.140 Uiso 0.50 1 calc PR B 8
C78B C 0.4073(4) 0.3918(6) 0.5428(2) 0.13(3) Uiso 0.50 1 d PG B 8
H78B H 0.4256 0.3985 0.5715 0.154 Uiso 0.50 1 calc PR B 8
C79B C 0.3791(4) 0.3102(5) 0.5285(2) 0.16(3) Uiso 0.50 1 d PG B 8
H79B H 0.3780 0.2611 0.5474 0.187 Uiso 0.50 1 calc PR B 8
C80B C 0.3524(3) 0.3004(5) 0.4865(2) 0.14(3) Uiso 0.50 1 d PG B 8
H80B H 0.3330 0.2446 0.4767 0.165 Uiso 0.50 1 calc PR B 8
C81 C 0.3989(2) 0.6264(3) 0.30276(14) 0.051(5) Uani 1 1 d G . .
C82 C 0.3991(2) 0.6529(3) 0.26130(13) 0.052(5) Uani 1 1 d G . .
C83 C 0.4555(2) 0.6614(4) 0.24397(15) 0.061(6) Uani 1 1 d G . .
C84 C 0.5144(2) 0.6370(5) 0.26680(17) 0.080(7) Uani 1 1 d G . .
C85 C 0.5173(2) 0.6074(5) 0.30757(18) 0.091(9) Uani 1 1 d G . .
C86 C 0.4584(2) 0.6028(4) 0.32475(16) 0.080(7) Uani 1 1 d G . .
P5 P 0.07852(18) 0.8213(2) 0.17479(9) 0.0447(12) Uani 1 1 d GD . .
F51 F 0.0109(2) 0.8508(3) 0.18675(11) 0.097(5) Uani 1 1 d GD . .
F52 F 0.0626(2) 0.8811(2) 0.13309(11) 0.071(4) Uani 1 1 d GD . .
F53 F 0.1113(2) 0.9069(2) 0.20032(10) 0.085(4) Uani 1 1 d GD . .
F54 F 0.09513(17) 0.7626(2) 0.21566(9) 0.060(3) Uani 1 1 d GD . .
F55 F 0.04886(18) 0.7371(2) 0.14900(10) 0.091(5) Uani 1 1 d GD . .
F56 F 0.14927(17) 0.7977(2) 0.16296(9) 0.094(5) Uani 1 1 d GD . .
P6A P 0.3385(3) 0.5963(4) 0.10608(13) 0.096(5) Uiso 0.50 1 d PGD B 9
F61A F 0.2655(3) 0.6022(3) 0.08488(12) 0.115(12) Uiso 0.50 1 d PGD B 9
F62A F 0.3265(3) 0.4894(4) 0.11202(14) 0.114(11) Uiso 0.50 1 d PGD B 9
F63A F 0.3602(3) 0.5815(5) 0.06023(15) 0.112(11) Uiso 0.50 1 d PGD B 9
F64A F 0.3490(2) 0.7007(4) 0.10116(14) 0.26(3) Uiso 0.50 1 d PGD B 9
F65A F 0.3180(2) 0.6112(3) 0.15167(12) 0.086(8) Uiso 0.50 1 d PGD B 9
F66A F 0.4121(3) 0.5848(4) 0.12621(15) 0.088(8) Uiso 0.50 1 d PGD B 9
P6B P 0.3335(2) 0.6350(4) 0.10153(13) 0.121(6) Uiso 0.50 1 d PGD B 10
F61B F 0.3171(3) 0.6911(4) 0.06027(14) 0.134(13) Uiso 0.50 1 d PGD B 10
F62B F 0.3892(2) 0.7083(4) 0.11731(15) 0.157(16) Uiso 0.50 1 d PGD B 10
F63B F 0.2786(2) 0.6929(3) 0.12139(11) 0.19(2) Uiso 0.50 1 d PGD B 10
F64B F 0.2771(3) 0.5662(4) 0.08430(13) 0.20(2) Uiso 0.50 1 d PGD B 10
F65B F 0.3870(3) 0.5790(5) 0.08108(15) 0.32(4) Uiso 0.50 1 d PGD B 10
F66B F 0.3487(2) 0.5807(4) 0.14338(13) 0.40(6) Uiso 0.50 1 d PGD B 10
P7 P 0.2414(4) 0.2358(6) 0.5647(3) 0.212(7) Uiso 1 1 d GD B 11
F71 F 0.2052(4) 0.2568(7) 0.6035(3) 0.138(7) Uiso 1 1 d GD B 11
F72 F 0.3056(4) 0.2106(6) 0.5983(3) 0.307(19) Uiso 1 1 d GD B 11
F73 F 0.2062(4) 0.1377(6) 0.5667(3) 0.38(3) Uiso 1 1 d GD B 11
F74 F 0.1737(4) 0.2600(6) 0.5356(3) 0.259(15) Uiso 1 1 d GD B 11
F75 F 0.2645(4) 0.3369(6) 0.5619(2) 0.48(4) Uiso 1 1 d GD B 11
F76 F 0.2765(4) 0.2069(6) 0.5272(3) 0.223(12) Uiso 1 1 d GD B 11
O1 O 0.3504(2) 0.8613(3) 0.17837(14) 0.153(10) Uani 1 1 d G . .
Cl1 Cl 0.4445(4) 0.1158(6) 0.4825(3) 0.105(10) Uani 0.25 1 d PG . .
Cl2 Cl 0.5482(4) 0.2479(6) 0.4942(3) 0.130(13) Uani 0.25 1 d PG . .

loop_
_atom_site_aniso_label
_atom_site_aniso_U_11
_atom_site_aniso_U_22
_atom_site_aniso_U_33
_atom_site_aniso_U_23
_atom_site_aniso_U_13
_atom_site_aniso_U_12
Au1 0.0596(4) 0.0240(3) 0.0267(3) 0.0021(2) 0.0107(3) -0.0053(3)
Au2 0.0692(5) 0.0356(4) 0.0340(3) 0.0137(3) 0.0013(3) -0.0076(3)
Cu1 0.0507(12) 0.0219(9) 0.0279(9) 0.0002(7) 0.0095(8) 0.0034(8)
S1 0.055(3) 0.029(2) 0.0270(19) 0.0086(15) 0.0113(18) 0.0026(19)
S2 0.037(2) 0.060(3) 0.031(2) -0.0090(19) 0.0085(17) 0.003(2)
P1 0.065(3) 0.0208(19) 0.0199(18) -0.0031(15) 0.0084(18) 0.0003(19)
P2 0.075(4) 0.042(3) 0.050(3) 0.022(2) -0.011(3) -0.022(3)
F1 0.075(8) 0.040(6) 0.045(6) -0.003(5) 0.014(5) -0.009(5)
F2 0.134(13) 0.084(10) 0.064(8) 0.016(7) 0.052(8) -0.024(9)
F3 0.162(14) 0.080(9) 0.040(6) 0.023(6) 0.048(8) 0.027(9)
F4 0.132(13) 0.128(13) 0.028(6) 0.016(7) -0.006(7) 0.007(10)
F5 0.073(8) 0.117(11) 0.036(6) 0.022(7) -0.006(5) -0.021(8)
F6 0.057(7) 0.033(5) 0.049(6) 0.003(4) 0.016(5) 0.001(5)
F7 0.087(9) 0.041(6) 0.065(7) -0.016(6) -0.006(6) -0.010(6)
F8 0.051(7) 0.081(9) 0.059(7) 0.003(6) -0.009(5) 0.007(6)
F9 0.079(8) 0.036(6) 0.057(7) 0.010(5) 0.008(6) 0.028(5)
F10 0.073(7) 0.032(5) 0.030(5) -0.003(4) 0.016(5) 0.002(5)
N1 0.060(9) 0.018(6) 0.016(5) -0.002(4) 0.011(5) 0.001(6)
N2 0.040(8) 0.031(7) 0.026(6) 0.009(5) -0.002(6) -0.011(6)
C1 0.038(9) 0.026(8) 0.027(7) -0.008(6) 0.014(7) -0.004(7)
C2 0.060(12) 0.030(8) 0.031(8) -0.010(7) 0.017(8) -0.008(8)
C3 0.041(11) 0.032(9) 0.077(13) -0.019(9) 0.015(9) 0.007(8)
C4 0.079(15) 0.039(10) 0.030(9) -0.011(7) 0.007(9) 0.011(10)
C5 0.050(10) 0.027(8) 0.022(7) 0.005(6) 0.014(7) 0.006(7)
C6 0.068(12) 0.029(8) 0.015(7) -0.008(6) -0.008(7) 0.000(8)
C7 0.104(17) 0.041(10) 0.026(8) -0.008(7) 0.010(9) 0.032(11)
C8 0.13(2) 0.057(13) 0.031(9) -0.023(9) -0.005(11) 0.050(14)
C9 0.11(2) 0.039(12) 0.067(15) -0.015(11) -0.032(14) 0.024(12)
C10 0.14(3) 0.032(12) 0.10(2) 0.019(12) 0.005(18) 0.021(14)
C11 0.13(2) 0.017(9) 0.060(13) 0.011(8) 0.003(13) 0.014(10)
C12 0.069(12) 0.021(7) 0.012(6) -0.007(5) 0.002(7) -0.001(7)
C13 0.065(12) 0.034(9) 0.032(8) -0.003(7) 0.016(8) 0.010(8)
C14 0.100(17) 0.041(11) 0.033(9) 0.010(8) 0.032(11) 0.023(11)
C15 0.093(17) 0.056(13) 0.027(9) -0.003(9) 0.008(10) 0.039(12)
C16 0.101(18) 0.057(13) 0.036(10) -0.013(9) -0.007(11) 0.026(13)
C17 0.071(13) 0.041(10) 0.032(9) 0.004(8) 0.008(8) -0.006(9)
C18 0.044(10) 0.022(8) 0.051(10) 0.003(7) 0.001(8) -0.004(7)
C19 0.069(14) 0.038(10) 0.036(9) 0.011(7) 0.020(9) 0.010(9)
C20 0.049(11) 0.050(11) 0.038(9) 0.014(8) 0.004(8) -0.010(9)
C21 0.044(11) 0.038(10) 0.083(15) 0.010(10) 0.006(10) -0.013(9)
C22 0.065(12) 0.024(8) 0.032(8) 0.020(6) 0.016(8) 0.000(8)
C35 0.048(10) 0.045(10) 0.022(7) 0.016(7) 0.006(7) 0.007(8)
C36 0.076(14) 0.022(8) 0.040(9) -0.001(7) 0.017(9) -0.006(8)
C37 0.093(17) 0.033(10) 0.052(12) 0.008(9) 0.038(12) -0.001(10)
C38 0.113(19) 0.038(11) 0.033(10) 0.022(8) 0.023(11) 0.030(12)
C39 0.088(17) 0.067(15) 0.039(11) -0.002(10) 0.008(11) 0.011(13)
C40 0.081(15) 0.048(11) 0.030(9) 0.010(8) 0.016(9) -0.004(10)
C41 0.037(9) 0.039(9) 0.030(8) -0.002(7) 0.023(7) -0.009(7)
C42 0.045(10) 0.020(7) 0.034(8) 0.003(6) 0.008(7) -0.001(7)
C43 0.059(12) 0.032(9) 0.044(10) -0.002(8) 0.012(9) 0.001(8)
C44 0.038(10) 0.047(11) 0.039(9) 0.008(8) 0.005(8) 0.003(8)
C45 0.063(12) 0.023(8) 0.037(9) 0.008(7) 0.022(8) -0.002(8)
C46 0.048(10) 0.037(9) 0.017(7) -0.002(6) 0.009(7) -0.013(7)
Au3 0.0528(4) 0.0331(3) 0.0333(3) 0.0090(3) 0.0207(3) 0.0094(3)
Au4 0.0433(4) 0.0809(6) 0.0379(4) 0.0144(4) 0.0079(3) 0.0028(4)
Cu2 0.0417(12) 0.0282(10) 0.0354(10) 0.0004(8) 0.0126(9) 0.0008(9)
S3 0.045(3) 0.057(3) 0.040(2) -0.004(2) 0.0058(19) -0.005(2)
P3 0.041(2) 0.029(2) 0.033(2) 0.0033(16) 0.0149(18) 0.0039(18)
P4 0.048(3) 0.116(5) 0.053(3) 0.045(3) 0.015(2) 0.032(3)
F11 0.077(8) 0.077(8) 0.038(6) 0.009(5) 0.017(5) -0.006(7)
F12 0.095(11) 0.130(13) 0.067(9) -0.006(8) 0.038(8) -0.037(9)
F13 0.053(9) 0.167(17) 0.131(13) 0.023(12) 0.039(9) -0.031(10)
F14 0.030(8) 0.26(3) 0.180(18) 0.091(18) 0.005(9) -0.016(11)
F15 0.061(8) 0.144(14) 0.076(9) 0.059(9) -0.007(7) -0.019(8)
N3 0.050(8) 0.020(6) 0.027(6) 0.008(5) 0.021(6) 0.005(6)
N4 0.048(9) 0.031(7) 0.033(7) 0.015(6) 0.019(6) 0.017(6)
C47 0.060(12) 0.016(7) 0.041(9) 0.003(6) 0.009(8) 0.017(7)
C48 0.075(14) 0.034(10) 0.037(9) 0.005(7) -0.003(9) 0.019(9)
C49 0.067(12) 0.039(10) 0.028(8) 0.003(7) 0.007(8) 0.006(9)
C50 0.054(11) 0.022(8) 0.031(8) 0.006(6) 0.012(7) 0.004(7)
C51 0.039(10) 0.029(8) 0.044(9) -0.002(7) 0.024(7) -0.001(7)
C52 0.038(9) 0.026(8) 0.042(9) 0.006(7) 0.008(7) 0.007(7)
C53 0.039(10) 0.037(9) 0.049(10) -0.013(8) 0.015(8) -0.002(8)
C54 0.058(12) 0.035(9) 0.052(11) -0.002(8) 0.015(9) 0.013(9)
C55 0.057(13) 0.033(10) 0.075(14) 0.009(9) 0.009(10) 0.011(9)
C56 0.086(15) 0.013(8) 0.057(11) 0.014(7) 0.022(10) 0.006(8)
C57 0.066(13) 0.027(9) 0.058(11) 0.001(8) 0.034(10) -0.007(8)
C58 0.037(10) 0.036(9) 0.048(10) 0.006(8) 0.008(8) -0.001(7)
C59 0.047(11) 0.067(13) 0.041(10) 0.011(9) 0.013(8) -0.003(10)
C60 0.073(17) 0.10(2) 0.053(13) 0.000(13) 0.019(12) -0.024(15)
C61 0.069(17) 0.089(19) 0.09(2) -0.011(16) 0.034(15) -0.012(14)
C62 0.054(14) 0.093(18) 0.067(15) 0.012(13) -0.004(11) 0.015(13)
C63 0.057(12) 0.048(11) 0.034(9) 0.012(8) 0.011(8) 0.012(9)
C64 0.061(13) 0.024(8) 0.061(12) 0.000(8) 0.018(10) -0.001(8)
C65 0.058(12) 0.037(10) 0.060(12) 0.011(9) 0.024(10) 0.010(9)
C66 0.109(19) 0.047(12) 0.044(11) 0.018(9) 0.034(12) -0.011(12)
C67 0.070(14) 0.040(10) 0.029(8) 0.016(7) 0.005(8) 0.004(9)
C68 0.081(14) 0.047(11) 0.044(10) 0.033(8) 0.043(10) 0.027(10)
C81 0.029(10) 0.068(13) 0.056(11) -0.005(10) 0.009(8) -0.004(9)
C82 0.053(12) 0.052(12) 0.050(11) 0.000(9) 0.009(9) -0.010(10)
C83 0.064(14) 0.078(15) 0.044(11) 0.005(10) 0.017(10) -0.015(12)
C84 0.052(14) 0.094(19) 0.095(19) 0.017(15) 0.018(13) -0.022(13)
C85 0.030(12) 0.15(3) 0.091(18) 0.017(17) 0.000(11) -0.052(14)
C86 0.061(15) 0.11(2) 0.071(16) 0.018(15) 0.014(12) -0.013(14)
P5 0.074(3) 0.027(2) 0.035(2) 0.0000(18) 0.013(2) 0.008(2)
F51 0.089(10) 0.139(14) 0.071(9) 0.006(9) 0.036(8) 0.043(10)
F52 0.133(11) 0.045(7) 0.034(6) -0.001(5) 0.009(6) 0.030(7)
F53 0.134(13) 0.039(7) 0.075(9) 0.004(6) -0.015(8) -0.002(7)
F54 0.096(9) 0.049(6) 0.035(5) 0.014(5) 0.011(5) 0.000(6)
F55 0.165(14) 0.034(6) 0.061(8) -0.012(6) -0.025(8) -0.010(8)
F56 0.110(11) 0.118(12) 0.062(8) 0.041(8) 0.043(8) 0.042(9)
O1 0.18(2) 0.21(3) 0.060(12) -0.011(15) -0.001(13) 0.06(2)
Cl1 0.14(3) 0.09(2) 0.088(19) -0.008(16) 0.025(18) 0.038(19)
Cl2 0.14(3) 0.19(4) 0.056(16) 0.04(2) 0.021(17) 0.00(3)

loop_
_atom_type_symbol
_atom_type_description
_atom_type_scat_dispersion_real
_atom_type_scat_dispersion_imag
_atom_type_scat_source
C C -0.0020 0.0015 'International Tables Vol C Tables 4.2.6.8 and 6.1.1.4'
H H 0.0000 0.0000 'International Tables Vol C Tables 4.2.6.8 and 6.1.1.4'
N N -0.0030 0.0031 'International Tables Vol C Tables 4.2.6.8 and 6.1.1.4'
F F -0.0052 0.0097 'International Tables Vol C Tables 4.2.6.8 and 6.1.1.4'
P P 0.0834 0.0895 'International Tables Vol C Tables 4.2.6.8 and 6.1.1.4'
S S 0.1003 0.1171 'International Tables Vol C Tables 4.2.6.8 and 6.1.1.4'
Cu Cu 0.2018 1.2037 'International Tables Vol C Tables 4.2.6.8 and 6.1.1.4'
Au Au -1.9963 8.4168 'International Tables Vol C Tables 4.2.6.8 and 6.1.1.4'
O O 0.0100 0.0060 'International Tables Vol C Tables 4.2.6.8 and 6.1.1.4'
Cl Cl 0.1430 0.1500 'International Tables Vol C Tables 4.2.6.8 and 6.1.1.4'

loop_
_geom_angle_atom_site_label_1
_geom_angle_atom_site_label_2
_geom_angle_atom_site_label_3
_geom_angle
N2 Au1 P1 170.4(4)
N2 Au1 Cu1 112.0(4)
P1 Au1 Cu1 75.30(11)
N2 Au1 Au2 81.0(3)
P1 Au1 Au2 108.09(11)
Cu1 Au1 Au2 66.19(5)
P2 Au2 S1 171.93(17)
P2 Au2 Au1 75.65(15)
S1 Au2 Au1 98.34(11)
N1 Cu1 S1 142.3(3)
N1 Cu1 S2 107.7(3)
S1 Cu1 S2 107.63(17)
N1 Cu1 Au1 88.6(3)
S1 Cu1 Au1 102.59(13)
S2 Cu1 Au1 92.42(14)
C35 S1 Cu1 117.0(6)
C35 S1 Au2 110.4(6)
Cu1 S1 Au2 90.98(15)
C41 S2 Cu2 110.5(5)
C41 S2 Cu1 112.1(5)
Cu2 S2 Cu1 137.3(2)
C12 P1 C5 104.8(7)
C12 P1 C6 105.1(7)
C5 P1 C6 108.4(8)
C12 P1 Au1 117.5(6)
C5 P1 Au1 107.8(5)
C6 P1 Au1 112.8(6)
C23A P2 C29B 95(2)
C23A P2 C22 106.6(12)
C29B P2 C22 108.1(15)
C23A P2 C29A 109.4(18)
C22 P2 C29A 99.0(13)
C29B P2 C23B 107.3(18)
C22 P2 C23B 103.7(10)
C29A P2 C23B 122.2(16)
C23A P2 Au2 117.1(11)
C29B P2 Au2 123.9(15)
C22 P2 Au2 105.3(6)
C29A P2 Au2 117.1(13)
C23B P2 Au2 106.8(9)
C5 N1 C1 116.6(14)
C5 N1 Cu1 124.6(11)
C1 N1 Cu1 117.1(10)
C22 N2 C18 117.7(13)
C22 N2 Au1 122.9(10)
C18 N2 Au1 119.3(11)
C2 C1 N1 123.7(14)
C2 C1 H1 118.1
N1 C1 H1 118.1
C1 C2 C3 119.5(16)
C1 C2 H2 120.2
C3 C2 H2 120.2
C2 C3 C4 115.9(17)
C2 C3 H3 122.0
C4 C3 H3 122.0
C5 C4 C3 120.4(16)
C5 C4 H4 119.8
C3 C4 H4 119.8
C4 C5 N1 123.8(16)
C4 C5 P1 123.5(13)
N1 C5 P1 112.7(12)
C7 C6 C11 120.6(17)
C7 C6 P1 119.8(13)
C11 C6 P1 119.6(14)
C6 C7 C8 117.2(19)
C6 C7 H7 121.4
C8 C7 H7 121.4
C9 C8 C7 121(2)
C9 C8 H8 119.7
C7 C8 H8 119.7
C8 C9 C10 123(2)
C8 C9 H9 118.7
C10 C9 H9 118.7
C11 C10 C9 116(2)
C11 C10 H10 121.8
C9 C10 H10 121.8
C10 C11 C6 123(2)
C10 C11 H11 118.7
C6 C11 H11 118.7
C13 C12 C17 121.4(14)
C13 C12 P1 122.3(13)
C17 C12 P1 116.0(12)
C12 C13 C14 120.1(18)
C12 C13 H13 119.9
C14 C13 H13 119.9
C15 C14 C13 119.0(19)
C15 C14 H14 120.5
C13 C14 H14 120.5
C14 C15 C16 121.0(17)
C14 C15 H15 119.5
C16 C15 H15 119.5
C17 C16 C15 121(2)
C17 C16 H16 119.6
C15 C16 H16 119.6
C16 C17 C12 117.5(18)
C16 C17 H17 121.2
C12 C17 H17 121.2
N2 C18 C19 122.7(17)
N2 C18 H18 118.6
C19 C18 H18 118.6
C20 C19 C18 120.4(17)
C20 C19 H19 119.8
C18 C19 H19 119.8
C19 C20 C21 117.2(16)
C19 C20 H20 121.4
C21 C20 H20 121.4
C20 C21 C22 121.5(18)
C20 C21 H21 119.3
C22 C21 H21 119.3
N2 C22 C21 120.4(16)
N2 C22 P2 114.8(10)
C21 C22 P2 124.6(15)
C24A C23A C28A 120(3)
C24A C23A P2 125(3)
C28A C23A P2 115(3)
C23A C24A C25A 124(3)
C23A C24A H24A 117.8
C25A C24A H24A 117.8
C26A C25A C24A 114(4)
C26A C25A H25A 123.2
C24A C25A H25A 123.2
C27A C26A C25A 128(5)
C27A C26A H26A 116.2
C25A C26A H26A 116.2
C26A C27A C28A 118(4)
C26A C27A H27A 121.0
C28A C27A H27A 121.0
C23A C28A C27A 116(4)
C23A C28A H28A 121.9
C27A C28A H28A 121.9
C24B C23B C28B 126(3)
C24B C23B P2 119(2)
C28B C23B P2 112(3)
C23B C24B C25B 113(3)
C23B C24B H24B 123.7
C25B C24B H24B 123.7
C26B C25B C24B 129(4)
C26B C25B H25B 115.5
C24B C25B H25B 115.5
C25B C26B C27B 115(4)
C25B C26B H26B 122.6
C27B C26B H26B 122.6
C26B C27B C28B 125(4)
C26B C27B H27B 117.7
C28B C27B H27B 117.7
C27B C28B C23B 110(3)
C27B C28B H28B 125.0
C23B C28B H28B 125.0
C30A C29A C34A 124(4)
C30A C29A P2 115(3)
C34A C29A P2 121(3)
C31A C30A C29A 115(4)
C31A C30A H30A 122.7
C29A C30A H30A 122.7
C30A C31A C32A 122(5)
C30A C31A H31A 119.1
C32A C31A H31A 119.1
C33A C32A C31A 121(5)
C33A C32A H32A 119.3
C31A C32A H32A 119.3
C32A C33A C34A 123(5)
C32A C33A H33A 118.7
C34A C33A H33A 118.7
C33A C34A C29A 116(4)
C33A C34A H34A 122.1
C30B C29B C34B 119(4)
C30B C29B P2 129(4)
C34B C29B P2 112(3)
C29B C30B C31B 123(4)
C31B C30B H30B 118.3
C30B C31B C32B 115(5)
C30B C31B H31B 122.6
C32B C31B H31B 122.6
C33B C32B C31B 119(7)
C33B C32B H32B 120.4
C31B C32B H32B 120.4
C32B C33B C34B 125(7)
C32B C33B H33B 117.7
C34B C33B H33B 117.7
C29B C34B C33B 117(6)
C29B C34B H34B 121.3
C33B C34B H34B 121.3
C36 C35 C40 116.1(15)
C36 C35 S1 122.6(14)
C40 C35 S1 121.2(13)
F1 C36 C35 119.5(15)
F1 C36 C37 118.0(17)
C35 C36 C37 122.6(18)
C38 C37 F2 123.2(18)
C38 C37 C36 119.1(19)
F2 C37 C36 118(2)
C37 C38 F3 121(2)
C37 C38 C39 122.0(17)
F3 C38 C39 117(2)
F4 C39 C38 122.9(19)
F4 C39 C40 120(2)
C38 C39 C40 117(2)
F5 C40 C35 121.0(14)
F5 C40 C39 116.4(18)
C35 C40 C39 122.5(19)
C46 C41 C42 116.1(15)
C46 C41 S2 121.7(12)
C42 C41 S2 122.2(13)
C43 C42 F6 118.5(14)
C43 C42 C41 122.8(15)
F6 C42 C41 118.6(14)
F7 C43 C42 120.8(16)
F7 C43 C44 119.0(17)
C42 C43 C44 120.2(16)
F8 C44 C43 121.3(17)
F8 C44 C45 120.0(16)
C43 C44 C45 118.7(16)
F9 C45 C46 119.9(15)
F9 C45 C44 119.4(16)
C46 C45 C44 120.7(16)
F10 C46 C45 118.8(15)
F10 C46 C41 119.7(14)
C45 C46 C41 121.5(14)
N4 Au3 P3 166.3(4)
N4 Au3 Cu2 115.1(3)
P3 Au3 Cu2 77.90(11)
N4 Au3 Au4 82.7(4)
P3 Au3 Au4 108.37(12)
Cu2 Au3 Au4 62.43(5)
P4 Au4 S3 176.23(19)
P4 Au4 Au3 76.71(19)
S3 Au4 Au3 103.39(12)
P4 Au4 Cu2 131.97(18)
S3 Au4 Cu2 47.23(12)
Au3 Au4 Cu2 57.14(4)
N3 Cu2 S3 134.2(4)
N3 Cu2 S2 114.6(4)
S3 Cu2 S2 107.50(18)
N3 Cu2 Au3 90.8(3)
S3 Cu2 Au3 109.10(15)
S2 Cu2 Au3 86.72(14)
N3 Cu2 Au4 138.7(4)
S3 Cu2 Au4 49.75(14)
S2 Cu2 Au4 94.14(13)
Au3 Cu2 Au4 60.43(4)
C81 S3 Cu2 115.2(3)
C81 S3 Au4 105.3(3)
Cu2 S3 Au4 83.01(17)
C52 P3 C58 105.6(8)
C52 P3 C51 108.1(7)
C58 P3 C51 104.5(7)
C52 P3 Au3 111.0(5)
C58 P3 Au3 115.2(6)
C51 P3 Au3 112.0(5)
C69B P4 C75B 95.8(13)
C69B P4 C68 111.1(16)
C75B P4 C68 103.7(7)
C69B P4 C75A 106.8(18)
C68 P4 C75A 112.4(13)
C75B P4 C69A 105.4(12)
C68 P4 C69A 97.9(15)
C75A P4 C69A 118.9(17)
C69B P4 Au4 114.0(12)
C75B P4 Au4 123.8(5)
C68 P4 Au4 107.6(6)
C75A P4 Au4 104.9(13)
C69A P4 Au4 114.8(10)
C47 N3 C51 118.7(13)
C47 N3 Cu2 115.6(10)
C51 N3 Cu2 125.5(10)
C64 N4 C68 123.9(15)
C64 N4 Au3 115.0(12)
C68 N4 Au3 120.9(11)
N3 C47 C48 120.7(14)
N3 C47 H47 119.7
C48 C47 H47 119.7
C49 C48 C47 120.7(15)
C49 C48 H48 119.6
C47 C48 H48 119.6
C48 C49 C50 119.8(16)
C48 C49 H49 120.1
C50 C49 H49 120.1
C51 C50 C49 116.3(14)
C51 C50 H50 121.8
C49 C50 H50 121.8
N3 C51 C50 123.7(15)
N3 C51 P3 113.6(12)
C50 C51 P3 122.7(12)
C57 C52 C53 116.2(15)
C57 C52 P3 121.0(13)
C53 C52 P3 122.8(12)
C54 C53 C52 121.9(16)
C54 C53 H53 119.1
C52 C53 H53 119.1
C53 C54 C55 120.1(17)
C53 C54 H54 120.0
C55 C54 H54 120.0
C54 C55 C56 118.4(17)
C54 C55 H55 120.8
C56 C55 H55 120.8
C57 C56 C55 119.7(17)
C57 C56 H56 120.1
C55 C56 H56 120.1
C56 C57 C52 123.8(16)
C56 C57 H57 118.1
C52 C57 H57 118.1
C63 C58 C59 119.6(16)
C63 C58 P3 119.0(13)
C59 C58 P3 121.3(14)
C60 C59 C58 119.5(18)
C60 C59 H59 120.3
C58 C59 H59 120.3
C61 C60 C59 118(2)
C61 C60 H60 120.8
C59 C60 H60 120.8
C60 C61 C62 124(2)
C60 C61 H61 118.1
C62 C61 H61 118.1
C63 C62 C61 119(2)
C63 C62 H62 120.7
C61 C62 H62 120.7
C58 C63 C62 119.8(17)
C58 C63 H63 120.1
C62 C63 H63 120.1
N4 C64 C65 120.8(18)
N4 C64 H64 119.6
C65 C64 H64 119.6
C66 C65 C64 117.3(19)
C66 C65 H65 121.3
C64 C65 H65 121.3
C65 C66 C67 120.3(16)
C65 C66 H66 119.8
C67 C66 H66 119.8
C66 C67 C68 120.1(17)
C66 C67 H67 119.9
C68 C67 H67 119.9
N4 C68 C67 117.5(18)
N4 C68 P4 117.2(11)
C67 C68 P4 125.3(16)
C74A C69A C70A 116(5)
C74A C69A P4 113(4)
C70A C69A P4 131(3)
C71A C70A C69A 123(4)
C71A C70A H70A 118.5
C69A C70A H70A 118.5
C70A C71A C72A 120(4)
C70A C71A H71A 119.9
C72A C71A H71A 119.9
C71A C72A C73A 121(4)
C71A C72A H72A 119.6
C73A C72A H72A 119.6
C74A C73A C72A 112(5)
C74A C73A H73A 124.1
C72A C73A H73A 124.1
C73A C74A C69A 127(6)
C73A C74A H74A 116.6
C69A C74A H74A 116.6
C70B C69B C74B 120(4)
C70B C69B P4 119(3)
C74B C69B P4 120(3)
C71B C70B C69B 112(4)
C71B C70B H70B 124.0
C69B C70B H70B 124.0
C70B C71B C72B 131(5)
C70B C71B H71B 114.3
C72B C71B H71B 114.3
C71B C72B C73B 112(4)
C73B C72B H72B 123.8
C74B C73B C72B 117(5)
C74B C73B H73B 121.7
C72B C73B H73B 121.7
C73B C74B C69B 125(5)
C69B C74B H74B 117.6
C76A C75A C80A 120.0
C76A C75A P4 128(2)
C80A C75A P4 112(2)
C75A C76A C77A 120.0
C75A C76A H76A 120.0
C77A C76A H76A 120.0
C76A C77A C78A 120.0
C76A C77A H77A 120.0
C78A C77A H77A 120.0
C79A C78A C77A 120.0
C79A C78A H78A 120.0
C77A C78A H78A 120.0
C78A C79A C80A 120.0
C78A C79A H79A 120.0
C80A C79A H79A 120.0
C75A C80A C79A 120.0
C75A C80A H80A 120.0
C79A C80A H80A 120.0
C76B C75B C80B 120.0
C76B C75B P4 112.8(3)
C80B C75B P4 127.1(3)
C75B C76B C77B 120.0
C75B C76B H76B 120.0
C77B C76B H76B 120.0
C76B C77B C78B 120.0
C76B C77B H77B 120.0
C78B C77B H77B 120.0
C77B C78B C79B 120.0
C77B C78B H78B 120.0
C79B C78B H78B 120.0
C78B C79B C80B 120.0
C78B C79B H79B 120.0
C80B C79B H79B 120.0
C79B C80B C75B 120.0
C79B C80B H80B 120.0
C75B C80B H80B 120.0
C86 C81 C82 116.8
C86 C81 S3 123.9(2)
C82 C81 S3 119.3(2)
F11 C82 C83 118.4(4)
F11 C82 C81 119.3(4)
C83 C82 C81 122.3
F12 C83 C82 121.1(6)
F12 C83 C84 119.2(7)
C82 C83 C84 119.4
F13 C84 C83 121.6(8)
F13 C84 C85 117.4(8)
C83 C84 C85 121.0
F14 C85 C84 122.3(8)
F14 C85 C86 119.9(8)
C84 C85 C86 117.8
F15 C86 C81 120.8(6)
F15 C86 C85 116.6(6)
C81 C86 C85 122.6
F51 P5 F54 92.8
F51 P5 F55 93.6
F54 P5 F55 91.3
F51 P5 F56 176.3
F54 P5 F56 88.7
F55 P5 F56 89.8
F51 P5 F52 87.9
F54 P5 F52 179.2
F55 P5 F52 88.9
F56 P5 F52 90.6
F51 P5 F53 88.5
F54 P5 F53 89.1
F55 P5 F53 177.8
F56 P5 F53 88.1
F52 P5 F53 90.7
F61A P6A F66A 176.6
F61A P6A F64A 92.1
F66A P6A F64A 90.8
F61A P6A F65A 92.2
F66A P6A F65A 89.5
F64A P6A F65A 90.7
F61A P6A F63A 88.5
F66A P6A F63A 89.7
F64A P6A F63A 89.1
F65A P6A F63A 179.2
F61A P6A F62A 87.4
F66A P6A F62A 89.8
F64A P6A F62A 178.6
F65A P6A F62A 88.0
F63A P6A F62A 92.2
F66B P6B F61B 178.5
F66B P6B F64B 91.0
F61B P6B F64B 89.2
F66B P6B F65B 91.0
F61B P6B F65B 90.5
F64B P6B F65B 91.5
F66B P6B F62B 91.6
F61B P6B F62B 88.2
F64B P6B F62B 177.2
F65B P6B F62B 89.3
F66B P6B F63B 90.2
F61B P6B F63B 88.3
F64B P6B F63B 88.4
F65B P6B F63B 178.8
F62B P6B F63B 90.8
F76 P7 F71 175.4
F76 P7 F75 92.5
F71 P7 F75 91.9
F76 P7 F74 93.6
F71 P7 F74 87.5
F75 P7 F74 89.7
F76 P7 F72 92.0
F71 P7 F72 86.7
F75 P7 F72 92.0
F74 P7 F72 174.1
F76 P7 F73 92.2
F71 P7 F73 83.5
F75 P7 F73 171.3
F74 P7 F73 82.7
F72 P7 F73 95.1

loop_
_geom_bond_atom_site_label_1
_geom_bond_atom_site_label_2
_geom_bond_distance
Au1 N2 2.110(13)
Au1 P1 2.245(4)
Au1 Cu1 2.930(2)
Au1 Au2 2.9898(11)
Au2 P2 2.267(5)
Au2 S1 2.317(4)
Cu1 N1 1.980(14)
Cu1 S1 2.215(5)
Cu1 S2 2.277(4)
S1 C35 1.766(15)
S2 C41 1.768(17)
S2 Cu2 2.245(4)
P1 C12 1.808(14)
P1 C5 1.809(17)
P1 C6 1.821(16)
P2 C23A 1.56(3)
P2 C29B 1.67(4)
P2 C22 1.830(16)
P2 C29A 1.99(4)
P2 C23B 2.09(3)
F1 C36 1.34(2)
F2 C37 1.34(2)
F3 C38 1.339(19)
F4 C39 1.34(3)
F5 C40 1.36(2)
F6 C42 1.363(17)
F7 C43 1.326(19)
F8 C44 1.333(19)
F9 C45 1.353(18)
F10 C46 1.328(17)
N1 C5 1.353(18)
N1 C1 1.361(18)
N2 C22 1.35(2)
N2 C18 1.35(2)
C1 C2 1.35(2)
C1 H1 0.9500
C2 C3 1.41(2)
C2 H2 0.9500
C3 C4 1.43(2)
C3 H3 0.9500
C4 C5 1.32(2)
C4 H4 0.9500
C6 C7 1.39(2)
C6 C11 1.40(2)
C7 C8 1.42(2)
C7 H7 0.9500
C8 C9 1.36(3)
C8 H8 0.9500
C9 C10 1.41(4)
C9 H9 0.9500
C10 C11 1.36(3)
C10 H10 0.9500
C11 H11 0.9500
C12 C13 1.37(2)
C12 C17 1.43(2)
C13 C14 1.41(2)
C13 H13 0.9500
C14 C15 1.37(3)
C14 H14 0.9500
C15 C16 1.42(3)
C15 H15 0.9500
C16 C17 1.38(2)
C16 H16 0.9500
C17 H17 0.9500
C18 C19 1.37(2)
C18 H18 0.9500
C19 C20 1.35(2)
C19 H19 0.9500
C20 C21 1.38(3)
C20 H20 0.9500
C21 C22 1.38(2)
C21 H21 0.9500
C23A C24A 1.33(5)
C23A C28A 1.43(5)
C24A C25A 1.47(6)
C24A H24A 0.9500
C25A C26A 1.35(6)
C25A H25A 0.9500
C26A C27A 1.33(6)
C26A H26A 0.9500
C27A C28A 1.49(6)
C27A H27A 0.9500
C28A H28A 0.9500
C23B C24B 1.33(5)
C23B C28B 1.41(5)
C24B C25B 1.34(5)
C24B H24B 0.9500
C25B C26B 1.30(5)
C25B H25B 0.9500
C26B C27B 1.36(5)
C26B H26B 0.9500
C27B C28B 1.40(5)
C27B H27B 0.9500
C28B H28B 0.9500
C29A C30A 1.41(6)
C29A C34A 1.42(6)
C30A C31A 1.35(6)
C30A H30A 0.9500
C31A C32A 1.46(7)
C31A H31A 0.9500
C32A C33A 1.24(6)
C32A H32A 0.9500
C33A C34A 1.41(6)
C33A H33A 0.9500
C34A H34A 0.9500
C29B C30B 1.39(6)
C29B C34B 1.40(7)
C30B C31B 1.39(6)
C30B H30B 0.9500
C31B C32B 1.51(9)
C31B H31B 0.9500
C32B C33B 1.29(8)
C32B H32B 0.9500
C33B C34B 1.42(7)
C33B H33B 0.9500
C34B H34B 0.9500
C35 C36 1.36(2)
C35 C40 1.37(3)
C36 C37 1.41(2)
C37 C38 1.32(3)
C38 C39 1.37(3)
C39 C40 1.41(2)
C41 C46 1.39(2)
C41 C42 1.41(2)
C42 C43 1.35(2)
C43 C44 1.38(2)
C44 C45 1.40(2)
C45 C46 1.37(2)
Au3 N4 2.148(12)
Au3 P3 2.239(4)
Au3 Cu2 2.870(2)
Au3 Au4 2.9716(12)
Au4 P4 2.258(6)
Au4 S3 2.329(5)
Au4 Cu2 3.028(2)
Cu2 N3 1.988(12)
Cu2 S3 2.240(5)
S3 C81 1.780(6)
P3 C52 1.794(16)
P3 C58 1.795(17)
P3 C51 1.824(17)
P4 C69B 1.64(4)
P4 C75B 1.698(9)
P4 C68 1.79(2)
P4 C75A 1.89(4)
P4 C69A 2.04(5)
F11 C82 1.347(13)
F12 C83 1.339(14)
F13 C84 1.348(13)
F14 C85 1.309(16)
F15 C86 1.332(13)
N3 C47 1.341(18)
N3 C51 1.354(19)
N4 C64 1.32(2)
N4 C68 1.35(2)
C47 C48 1.39(2)
C47 H47 0.9500
C48 C49 1.33(2)
C48 H48 0.9500
C49 C50 1.43(2)
C49 H49 0.9500
C50 C51 1.36(2)
C50 H50 0.9500
C52 C57 1.36(2)
C52 C53 1.40(2)
C53 C54 1.38(2)
C53 H53 0.9500
C54 C55 1.38(3)
C54 H54 0.9500
C55 C56 1.40(3)
C55 H55 0.9500
C56 C57 1.36(2)
C56 H56 0.9500
C57 H57 0.9500
C58 C63 1.38(2)
C58 C59 1.41(2)
C59 C60 1.40(3)
C59 H59 0.9500
C60 C61 1.32(3)
C60 H60 0.9500
C61 C62 1.39(3)
C61 H61 0.9500
C62 C63 1.38(3)
C62 H62 0.9500
C63 H63 0.9500
C64 C65 1.42(2)
C64 H64 0.9500
C65 C66 1.39(3)
C65 H65 0.9500
C66 C67 1.40(3)
C66 H66 0.9500
C67 C68 1.40(2)
C67 H67 0.9500
C69A C74A 1.38(7)
C69A C70A 1.39(6)
C70A C71A 1.31(6)
C70A H70A 0.9500
C71A C72A 1.33(6)
C71A H71A 0.9500
C72A C73A 1.55(6)
C72A H72A 0.9500
C73A C74A 1.33(7)
C73A H73A 0.9500
C74A H74A 0.9500
C69B C70B 1.36(6)
C69B C74B 1.46(6)
C70B C71B 1.35(6)
C70B H70B 0.9500
C71B C72B 1.40(6)
C71B H71B 0.9500
C72B C73B 1.49(6)
C72B H72B 0.9500
C73B C74B 1.32(7)
C73B H73B 0.9500
C74B H74B 0.9500
C75A C76A 1.41(3)
C75A C80A 1.41(3)
C76A C77A 1.41(3)
C76A H76A 0.9500
C77A C78A 1.41(3)
C77A H77A 0.9500
C78A C79A 1.41(3)
C78A H78A 0.9500
C79A C80A 1.41(3)
C79A H79A 0.9500
C80A H80A 0.9500
C75B C76B 1.3897
C75B C80B 1.3898
C76B C77B 1.3897
C76B H76B 0.9500
C77B C78B 1.3897
C77B H77B 0.9500
C78B C79B 1.3897
C78B H78B 0.9500
C79B C80B 1.3898
C79B H79B 0.9500
C80B H80B 0.9500
C81 C86 1.3628
C81 C82 1.3861
C82 C83 1.3491
C83 C84 1.3673
C84 C85 1.3722
C85 C86 1.3874
P5 F51 1.5431
P5 F54 1.5707
P5 F55 1.5720
P5 F56 1.5786
P5 F52 1.5998
P5 F53 1.6050
P6A F61A 1.5527
P6A F66A 1.5585
P6A F64A 1.5717
P6A F65A 1.5889
P6A F63A 1.6063
P6A F62A 1.6180
P6B F66B 1.5591
P6B F61B 1.5594
P6B F64B 1.5793
P6B F65B 1.5825
P6B F62B 1.6032
P6B F63B 1.6076
P7 F76 1.5420
P7 F71 1.5606
P7 F75 1.5769
P7 F74 1.5962
P7 F72 1.6212
P7 F73 1.6258
